data_7719356
loop_
_publ_author_name
'Pandey, Dilip K.'
'Gridneva, Tatiana'
'Khaskin, Eugene'
'Fayzullin, Robert R.'
'Vasylevskyi, Serhii'
'Khusnutdinova, Julia R.'

_publ_section_title
;
 Distinct reactivity of iron dihydride <i>vs.</i>
 iron(hydride)(borohydride) bearing the same bulky PNP ligand in
 hydrogenation of alkenes and alkynes.
;
_journal_issue 39
_journal_name_full 'Dalton transactions (Cambridge, England : 2003)'
_journal_page_first 14809
_journal_page_last 14820
_journal_paper_doi 10.1039/d5dt01350j
_journal_volume 54
_journal_year 2025
_chemical_formula_moiety 'C23 H45 Fe N3 P2'
_chemical_formula_sum 'C23 H45 Fe N3 P2'
_chemical_formula_weight 481.41
_space_group_crystal_system monoclinic
_space_group_IT_number 15
_space_group_name_Hall '-I 2ya'
_space_group_name_H-M_alt 'I 1 2/a 1'
_atom_sites_solution_hydrogens mixed
_audit_creation_method SHELXL-2018/3
_audit_update_record
;
2025-08-09 deposited with the CCDC.	2025-09-01 downloaded from the CCDC.
;
_cell_angle_alpha 90
_cell_angle_beta 103.0916(16)
_cell_angle_gamma 90
_cell_formula_units_Z 8
_cell_length_a 21.6268(3)
_cell_length_b 8.65623(18)
_cell_length_c 28.0781(4)
_cell_measurement_reflns_used 16339
_cell_measurement_temperature 100(2)
_cell_measurement_theta_max 74.4410
_cell_measurement_theta_min 3.2330
_cell_volume 5119.79(15)
_computing_cell_refinement 'CrysAlisPro 1.171.44.104a (Rigaku OD, 2025)'
_computing_data_collection 'CrysAlisPro 1.171.44.104a (Rigaku OD, 2025)'
_computing_data_reduction 'CrysAlisPro 1.171.44.104a (Rigaku OD, 2025)'
_computing_molecular_graphics
;
WinGX (Farrugia, 2012); ORTEP-3 (Farrugia, 2012);
PLATON (Spek, 2009); Olex2 (Dolomanov et al., 2009)
;
_computing_publication_material
;
WinGX (Farrugia, 2012); ORTEP-3 (Farrugia, 2012);
PLATON (Spek, 2009); Olex2 (Dolomanov et al., 2009)
;
_computing_structure_refinement 'SHELXL-2018/3 (Sheldrick, 2015)'
_computing_structure_solution 'SHELXT-2018/2 (Sheldrick, 2015)'
_diffrn_ambient_temperature 100(2)
_diffrn_measured_fraction_theta_full 0.984
_diffrn_measured_fraction_theta_max 0.964
_diffrn_measurement_device_type 'Rigaku XtaLAB Pro: Kappa dual offset/far'
_diffrn_measurement_method '\w scans'
_diffrn_radiation_probe x-ray
_diffrn_radiation_type CuK\a
_diffrn_radiation_wavelength 1.54184
_diffrn_reflns_av_R_equivalents 0.0955
_diffrn_reflns_av_unetI/netI 0.0547
_diffrn_reflns_Laue_measured_fraction_full 0.984
_diffrn_reflns_Laue_measured_fraction_max 0.964
_diffrn_reflns_limit_h_max 27
_diffrn_reflns_limit_h_min -27
_diffrn_reflns_limit_k_max 10
_diffrn_reflns_limit_k_min -9
_diffrn_reflns_limit_l_max 35
_diffrn_reflns_limit_l_min -35
_diffrn_reflns_number 31208
_diffrn_reflns_point_group_measured_fraction_full 0.984
_diffrn_reflns_point_group_measured_fraction_max 0.964
_diffrn_reflns_theta_full 67.684
_diffrn_reflns_theta_max 75.099
_diffrn_reflns_theta_min 3.232
_diffrn_source 'microfocus sealed X-ray tube'
_exptl_absorpt_coefficient_mu 5.997
_exptl_absorpt_correction_T_max 1.000
_exptl_absorpt_correction_T_min 0.274
_exptl_absorpt_correction_type gaussian
_exptl_absorpt_process_details
;
CrysAlisPro 1.171.44.104a (Rigaku Oxford Diffraction, 2025).
Numerical absorption correction based on gaussian integration over
a multifaceted crystal model. Empirical absorption correction using
spherical harmonics, frame scaling and detector area scaling,
implemented in SCALE3 ABSPACK scaling algorithm.
;
_exptl_crystal_density_diffrn 1.249
_exptl_crystal_description plank
_exptl_crystal_F_000 2080
_exptl_crystal_recrystallization_method pentane
_exptl_crystal_size_max 0.990
_exptl_crystal_size_mid 0.272
_exptl_crystal_size_min 0.023
_refine_diff_density_max 1.266
_refine_diff_density_min -0.982
_refine_diff_density_rms 0.108
_refine_ls_extinction_method none
_refine_ls_goodness_of_fit_ref 1.056
_refine_ls_hydrogen_treatment mixed
_refine_ls_matrix_type full
_refine_ls_number_parameters 282
_refine_ls_number_reflns 5095
_refine_ls_number_restraints 2
_refine_ls_restrained_S_all 1.056
_refine_ls_R_factor_all 0.0597
_refine_ls_R_factor_gt 0.0537
_refine_ls_shift/su_max 0.001
_refine_ls_shift/su_mean 0.000
_refine_ls_structure_factor_coef Fsqd
_refine_ls_weighting_details 'w=1/[\s^2^(Fo^2^)+(0.1122P)^2^] where P=(Fo^2^+2Fc^2^)/3'
_refine_ls_weighting_scheme calc
_refine_ls_wR_factor_gt 0.1447
_refine_ls_wR_factor_ref 0.1508
_reflns_Friedel_coverage 0.000
_reflns_number_gt 4503
_reflns_number_total 5095
_reflns_threshold_expression 'I > 2\s(I)'
_cod_data_source_file d5dt01350j5.cif
_cod_data_source_block rjk1943
_cod_depositor_comments 'Adding full bibliography for 7719355--7719358.cif.'
_cod_original_cell_volume 5119.79(16)
_cod_original_sg_symbol_H-M 'I 2/a'
_cod_database_code 7719356
_shelx_shelxl_version_number 2018/3
_shelx_space_group_comment
;
The symmetry employed for this shelxl refinement is uniquely defined
by the following loop, which should always be used as a source of
symmetry information in preference to the above space-group names.
They are only intended as comments.
;
_shelx_estimated_absorpt_t_min 0.066
_shelx_estimated_absorpt_t_max 0.874

loop_
_space_group_symop_operation_xyz
'x, y, z'
'-x+1/2, y, -z'
'x+1/2, y+1/2, z+1/2'
'-x+1, y+1/2, -z+1/2'
'-x, -y, -z'
'x-1/2, -y, z'
'-x+1/2, -y+1/2, -z+1/2'
'x, -y+1/2, z+1/2'

loop_
_atom_site_label
_atom_site_type_symbol
_atom_site_fract_x
_atom_site_fract_y
_atom_site_fract_z
_atom_site_U_iso_or_equiv
_atom_site_adp_type
_atom_site_occupancy
_atom_site_site_symmetry_order
_atom_site_calc_flag
_atom_site_refinement_flags_posn
_atom_site_refinement_flags_adp
_atom_site_refinement_flags_occupancy
_atom_site_disorder_assembly
_atom_site_disorder_group
Fe1 Fe 0.40442(2) 0.68839(5) 0.37314(2) 0.01395(15) Uani 1 1 d D . . . .
H1 H 0.4474(16) 0.577(4) 0.4092(12) 0.049(11) Uiso 1 1 d D . . . .
H2 H 0.4161(17) 0.781(4) 0.4203(8) 0.038(10) Uiso 1 1 d D . . . .
P1 P 0.32235(3) 0.62147(8) 0.39954(2) 0.01519(17) Uani 1 1 d . . . . .
P2 P 0.48440(3) 0.81624(7) 0.36088(2) 0.01424(18) Uani 1 1 d . . . . .
N1 N 0.35025(10) 0.8595(3) 0.33799(7) 0.0150(4) Uani 1 1 d . . . . .
N2 N 0.39934(9) 0.5552(3) 0.32346(7) 0.0188(4) Uani 1 1 d . . . . .
N3 N 0.39827(11) 0.4740(3) 0.29193(8) 0.0259(5) Uani 1 1 d . . . . .
C11 C 0.25639(11) 0.7223(3) 0.35366(9) 0.0183(5) Uani 1 1 d . . . . .
C12 C 0.28712(11) 0.8671(3) 0.33811(8) 0.0168(5) Uani 1 1 d . . . . .
C13 C 0.25094(11) 0.9967(3) 0.32135(9) 0.0202(5) Uani 1 1 d . . . . .
H13 H 0.207197 0.999442 0.321896 0.024 Uiso 1 1 calc R U . . .
C14 C 0.27892(12) 1.1221(3) 0.30381(9) 0.0204(5) Uani 1 1 d . . . . .
H14 H 0.255001 1.212646 0.293024 0.024 Uiso 1 1 calc R U . . .
C15 C 0.34246(12) 1.1129(3) 0.30232(8) 0.0182(5) Uani 1 1 d . . . . .
H15 H 0.362250 1.196954 0.289873 0.022 Uiso 1 1 calc R U . . .
C16 C 0.37707(11) 0.9815(3) 0.31891(8) 0.0155(5) Uani 1 1 d . . . . .
C17 C 0.44495(11) 0.9596(3) 0.31222(8) 0.0170(5) Uani 1 1 d . . . . .
C21 C 0.31273(13) 0.6925(3) 0.45995(9) 0.0218(6) Uani 1 1 d . . . . .
H21 H 0.269087 0.664931 0.463465 0.026 Uiso 1 1 calc R U . . .
C22 C 0.32025(13) 0.8682(4) 0.46443(10) 0.0282(6) Uani 1 1 d . . . . .
H22A H 0.363758 0.896786 0.463374 0.042 Uiso 1 1 calc R U . . .
H22B H 0.311394 0.902229 0.495498 0.042 Uiso 1 1 calc R U . . .
H22C H 0.290395 0.917890 0.437272 0.042 Uiso 1 1 calc R U . . .
C23 C 0.36074(13) 0.6151(4) 0.50138(9) 0.0284(6) Uani 1 1 d . . . . .
H23A H 0.351272 0.504524 0.501995 0.043 Uiso 1 1 calc R U . . .
H23B H 0.358101 0.661930 0.532638 0.043 Uiso 1 1 calc R U . . .
H23C H 0.403640 0.629256 0.496087 0.043 Uiso 1 1 calc R U . . .
C31 C 0.29971(12) 0.4134(3) 0.39817(9) 0.0194(5) Uani 1 1 d . . . . .
H31 H 0.284872 0.386603 0.362774 0.023 Uiso 1 1 calc R U . . .
C32 C 0.24518(13) 0.3685(4) 0.42188(11) 0.0284(6) Uani 1 1 d . . . . .
H32A H 0.256967 0.391932 0.456914 0.043 Uiso 1 1 calc R U . . .
H32B H 0.236579 0.257689 0.417277 0.043 Uiso 1 1 calc R U . . .
H32C H 0.207063 0.427104 0.406623 0.043 Uiso 1 1 calc R U . . .
C33 C 0.35803(13) 0.3104(3) 0.41746(11) 0.0239(6) Uani 1 1 d . . . . .
H33A H 0.391647 0.336802 0.400610 0.036 Uiso 1 1 calc R U . . .
H33B H 0.346165 0.201697 0.411368 0.036 Uiso 1 1 calc R U . . .
H33C H 0.373413 0.327087 0.452678 0.036 Uiso 1 1 calc R U . . .
C41 C 0.53363(11) 0.9375(3) 0.40954(8) 0.0195(5) Uani 1 1 d . . . . .
H41 H 0.562860 1.001565 0.394694 0.023 Uiso 1 1 calc R U . . .
C42 C 0.57385(13) 0.8368(3) 0.45013(9) 0.0232(6) Uani 1 1 d . . . . .
H42A H 0.546757 0.758532 0.460338 0.035 Uiso 1 1 calc R U . . .
H42B H 0.592900 0.901936 0.478166 0.035 Uiso 1 1 calc R U . . .
H42C H 0.607502 0.785765 0.437750 0.035 Uiso 1 1 calc R U . . .
C43 C 0.49186(12) 1.0464(3) 0.43218(9) 0.0232(6) Uani 1 1 d . . . . .
H43A H 0.460157 1.095493 0.406073 0.035 Uiso 1 1 calc R U . . .
H43B H 0.518501 1.126031 0.451522 0.035 Uiso 1 1 calc R U . . .
H43C H 0.470331 0.986980 0.453357 0.035 Uiso 1 1 calc R U . . .
C51 C 0.54285(11) 0.7072(3) 0.33412(9) 0.0180(5) Uani 1 1 d . . . . .
H51 H 0.519341 0.675528 0.300656 0.022 Uiso 1 1 calc R U . . .
C52 C 0.56237(12) 0.5559(3) 0.36219(9) 0.0211(5) Uani 1 1 d . . . . .
H52A H 0.589336 0.579311 0.394396 0.032 Uiso 1 1 calc R U . . .
H52B H 0.585908 0.490960 0.343798 0.032 Uiso 1 1 calc R U . . .
H52C H 0.524293 0.500838 0.366252 0.032 Uiso 1 1 calc R U . . .
C53 C 0.60092(12) 0.7979(3) 0.32671(10) 0.0231(6) Uani 1 1 d . . . . .
H53A H 0.586841 0.885828 0.304987 0.035 Uiso 1 1 calc R U . . .
H53B H 0.627826 0.730162 0.312027 0.035 Uiso 1 1 calc R U . . .
H53C H 0.625183 0.835475 0.358368 0.035 Uiso 1 1 calc R U . . .
C111 C 0.19518(12) 0.7568(4) 0.37106(10) 0.0228(6) Uani 1 1 d . . . . .
H11A H 0.180807 0.662620 0.384660 0.034 Uiso 1 1 calc R U . . .
H11B H 0.162143 0.792483 0.343330 0.034 Uiso 1 1 calc R U . . .
H11C H 0.203654 0.837194 0.396274 0.034 Uiso 1 1 calc R U . . .
C112 C 0.23790(12) 0.6210(3) 0.30705(8) 0.0208(5) Uani 1 1 d . . . . .
H11D H 0.276404 0.588737 0.296877 0.031 Uiso 1 1 calc R U . . .
H11E H 0.210800 0.680727 0.280751 0.031 Uiso 1 1 calc R U . . .
H11F H 0.214827 0.529411 0.314061 0.031 Uiso 1 1 calc R U . . .
C171 C 0.47993(12) 1.1130(3) 0.31114(9) 0.0220(6) Uani 1 1 d . . . . .
H17A H 0.480148 1.171006 0.341145 0.033 Uiso 1 1 calc R U . . .
H17B H 0.458308 1.173586 0.282750 0.033 Uiso 1 1 calc R U . . .
H17C H 0.523723 1.092485 0.308824 0.033 Uiso 1 1 calc R U . . .
C172 C 0.43673(12) 0.8837(3) 0.26104(8) 0.0200(5) Uani 1 1 d . . . . .
H17D H 0.478193 0.875760 0.252631 0.030 Uiso 1 1 calc R U . . .
H17E H 0.408320 0.947251 0.236581 0.030 Uiso 1 1 calc R U . . .
H17F H 0.418491 0.780282 0.261606 0.030 Uiso 1 1 calc R U . . .

loop_
_atom_site_aniso_label
_atom_site_aniso_U_11
_atom_site_aniso_U_22
_atom_site_aniso_U_33
_atom_site_aniso_U_23
_atom_site_aniso_U_13
_atom_site_aniso_U_12
Fe1 0.0179(2) 0.0177(3) 0.0087(2) 0.00104(13) 0.00799(15) -0.00032(14)
P1 0.0193(3) 0.0199(4) 0.0091(3) 0.0001(2) 0.0087(2) -0.0018(2)
P2 0.0179(3) 0.0181(4) 0.0089(3) 0.0002(2) 0.0076(2) -0.0008(2)
N1 0.0212(9) 0.0171(11) 0.0091(9) -0.0007(8) 0.0082(7) 0.0009(8)
N2 0.0217(9) 0.0193(12) 0.0175(10) 0.0036(9) 0.0091(8) -0.0006(9)
N3 0.0352(11) 0.0258(14) 0.0201(11) -0.0068(10) 0.0136(9) -0.0042(10)
C11 0.0183(10) 0.0240(14) 0.0148(11) 0.0009(10) 0.0082(9) 0.0018(10)
C12 0.0199(11) 0.0237(14) 0.0090(10) -0.0032(9) 0.0077(8) 0.0011(10)
C13 0.0214(10) 0.0269(15) 0.0141(11) -0.0027(10) 0.0078(9) 0.0000(10)
C14 0.0274(12) 0.0210(15) 0.0139(11) 0.0005(10) 0.0073(9) 0.0066(11)
C15 0.0271(12) 0.0193(14) 0.0100(10) -0.0013(9) 0.0079(9) -0.0002(10)
C16 0.0216(10) 0.0187(14) 0.0075(10) -0.0010(9) 0.0062(8) -0.0005(10)
C17 0.0222(10) 0.0189(14) 0.0130(11) 0.0031(9) 0.0104(9) 0.0005(10)
C21 0.0257(12) 0.0288(17) 0.0142(12) -0.0025(10) 0.0112(10) -0.0048(10)
C22 0.0306(13) 0.0328(18) 0.0258(14) -0.0107(12) 0.0164(11) -0.0054(12)
C23 0.0335(14) 0.0425(19) 0.0102(11) -0.0021(11) 0.0071(10) -0.0048(13)
C31 0.0268(11) 0.0206(14) 0.0133(11) 0.0005(10) 0.0098(9) 0.0010(10)
C32 0.0282(13) 0.0263(17) 0.0345(15) 0.0054(12) 0.0151(11) -0.0064(12)
C33 0.0284(13) 0.0190(16) 0.0252(14) 0.0050(10) 0.0078(11) -0.0011(10)
C41 0.0228(11) 0.0239(15) 0.0135(11) -0.0030(10) 0.0074(9) -0.0013(10)
C42 0.0246(12) 0.0295(16) 0.0140(12) -0.0037(11) 0.0013(9) -0.0006(11)
C43 0.0279(11) 0.0256(16) 0.0175(12) -0.0069(11) 0.0080(10) 0.0006(11)
C51 0.0206(11) 0.0251(15) 0.0104(11) -0.0019(9) 0.0084(9) 0.0004(10)
C52 0.0231(11) 0.0251(15) 0.0176(12) -0.0005(10) 0.0096(9) 0.0042(10)
C53 0.0217(12) 0.0321(17) 0.0192(13) 0.0019(11) 0.0124(10) 0.0005(11)
C111 0.0213(11) 0.0249(16) 0.0258(13) 0.0010(11) 0.0129(10) -0.0002(11)
C112 0.0247(11) 0.0254(16) 0.0122(11) -0.0005(10) 0.0037(9) -0.0020(11)
C171 0.0261(12) 0.0215(15) 0.0207(12) 0.0045(11) 0.0098(10) -0.0036(11)
C172 0.0253(11) 0.0253(15) 0.0118(11) 0.0032(10) 0.0092(9) 0.0024(10)

loop_
_atom_type_symbol
_atom_type_description
_atom_type_scat_dispersion_real
_atom_type_scat_dispersion_imag
_atom_type_scat_source
C C 0.0181 0.0091 'International Tables Vol C Tables 4.2.6.8 and 6.1.1.4'
H H 0.0000 0.0000 'International Tables Vol C Tables 4.2.6.8 and 6.1.1.4'
Fe Fe -1.1336 3.1974 'International Tables Vol C Tables 4.2.6.8 and 6.1.1.4'
N N 0.0311 0.0180 'International Tables Vol C Tables 4.2.6.8 and 6.1.1.4'
P P 0.2955 0.4335 'International Tables Vol C Tables 4.2.6.8 and 6.1.1.4'

loop_
_geom_angle_atom_site_label_1
_geom_angle_atom_site_label_2
_geom_angle_atom_site_label_3
_geom_angle
_geom_angle_site_symmetry_1
_geom_angle_site_symmetry_3
_geom_angle_publ_flag
N2 Fe1 N1 99.57(9) . . ?
N2 Fe1 P2 96.69(7) . . ?
N1 Fe1 P2 86.70(6) . . ?
N2 Fe1 P1 100.64(7) . . ?
N1 Fe1 P1 86.15(6) . . ?
P2 Fe1 P1 162.12(3) . . ?
N2 Fe1 H1 91.7(15) . . ?
N1 Fe1 H1 168.7(15) . . ?
P2 Fe1 H1 92.3(15) . . ?
P1 Fe1 H1 91.6(15) . . ?
N2 Fe1 H2 170.4(14) . . ?
N1 Fe1 H2 90.1(14) . . ?
P2 Fe1 H2 83.4(14) . . ?
P1 Fe1 H2 80.2(14) . . ?
H1 Fe1 H2 79(2) . . ?
C21 P1 C31 104.78(11) . . ?
C21 P1 C11 104.13(12) . . ?
C31 P1 C11 106.00(12) . . ?
C21 P1 Fe1 119.77(9) . . ?
C31 P1 Fe1 119.09(8) . . ?
C11 P1 Fe1 101.17(8) . . ?
C41 P2 C51 104.74(11) . . ?
C41 P2 C17 104.44(12) . . ?
C51 P2 C17 106.00(11) . . ?
C41 P2 Fe1 121.51(8) . . ?
C51 P2 Fe1 116.60(9) . . ?
C17 P2 Fe1 101.85(8) . . ?
C12 N1 C16 118.3(2) . . ?
C12 N1 Fe1 120.46(17) . . ?
C16 N1 Fe1 120.66(16) . . ?
N3 N2 Fe1 177.3(2) . . ?
C12 C11 C111 113.1(2) . . ?
C12 C11 C112 105.56(19) . . ?
C111 C11 C112 107.6(2) . . ?
C12 C11 P1 105.17(16) . . ?
C111 C11 P1 116.13(17) . . ?
C112 C11 P1 108.81(18) . . ?
N1 C12 C13 121.6(2) . . ?
N1 C12 C11 117.4(2) . . ?
C13 C12 C11 120.8(2) . . ?
C14 C13 C12 119.7(2) . . ?
C14 C13 H13 120.1 . . ?
C12 C13 H13 120.1 . . ?
C13 C14 C15 118.7(2) . . ?
C13 C14 H14 120.6 . . ?
C15 C14 H14 120.6 . . ?
C16 C15 C14 120.1(2) . . ?
C16 C15 H15 119.9 . . ?
C14 C15 H15 119.9 . . ?
N1 C16 C15 121.4(2) . . ?
N1 C16 C17 117.0(2) . . ?
C15 C16 C17 121.4(2) . . ?
C171 C17 C16 112.7(2) . . ?
C171 C17 C172 107.55(19) . . ?
C16 C17 C172 104.69(19) . . ?
C171 C17 P2 115.93(17) . . ?
C16 C17 P2 106.22(15) . . ?
C172 C17 P2 109.16(17) . . ?
C23 C21 C22 109.4(2) . . ?
C23 C21 P1 110.63(18) . . ?
C22 C21 P1 111.81(17) . . ?
C23 C21 H21 108.3 . . ?
C22 C21 H21 108.3 . . ?
P1 C21 H21 108.3 . . ?
C21 C22 H22A 109.5 . . ?
C21 C22 H22B 109.5 . . ?
H22A C22 H22B 109.5 . . ?
C21 C22 H22C 109.5 . . ?
H22A C22 H22C 109.5 . . ?
H22B C22 H22C 109.5 . . ?
C21 C23 H23A 109.5 . . ?
C21 C23 H23B 109.5 . . ?
H23A C23 H23B 109.5 . . ?
C21 C23 H23C 109.5 . . ?
H23A C23 H23C 109.5 . . ?
H23B C23 H23C 109.5 . . ?
C32 C31 C33 110.5(2) . . ?
C32 C31 P1 117.46(19) . . ?
C33 C31 P1 111.21(18) . . ?
C32 C31 H31 105.6 . . ?
C33 C31 H31 105.6 . . ?
P1 C31 H31 105.6 . . ?
C31 C32 H32A 109.5 . . ?
C31 C32 H32B 109.5 . . ?
H32A C32 H32B 109.5 . . ?
C31 C32 H32C 109.5 . . ?
H32A C32 H32C 109.5 . . ?
H32B C32 H32C 109.5 . . ?
C31 C33 H33A 109.5 . . ?
C31 C33 H33B 109.5 . . ?
H33A C33 H33B 109.5 . . ?
C31 C33 H33C 109.5 . . ?
H33A C33 H33C 109.5 . . ?
H33B C33 H33C 109.5 . . ?
C42 C41 C43 109.1(2) . . ?
C42 C41 P2 111.02(19) . . ?
C43 C41 P2 110.98(17) . . ?
C42 C41 H41 108.6 . . ?
C43 C41 H41 108.6 . . ?
P2 C41 H41 108.6 . . ?
C41 C42 H42A 109.5 . . ?
C41 C42 H42B 109.5 . . ?
H42A C42 H42B 109.5 . . ?
C41 C42 H42C 109.5 . . ?
H42A C42 H42C 109.5 . . ?
H42B C42 H42C 109.5 . . ?
C41 C43 H43A 109.5 . . ?
C41 C43 H43B 109.5 . . ?
H43A C43 H43B 109.5 . . ?
C41 C43 H43C 109.5 . . ?
H43A C43 H43C 109.5 . . ?
H43B C43 H43C 109.5 . . ?
C53 C51 C52 111.5(2) . . ?
C53 C51 P2 116.46(19) . . ?
C52 C51 P2 110.91(16) . . ?
C53 C51 H51 105.7 . . ?
C52 C51 H51 105.7 . . ?
P2 C51 H51 105.7 . . ?
C51 C52 H52A 109.5 . . ?
C51 C52 H52B 109.5 . . ?
H52A C52 H52B 109.5 . . ?
C51 C52 H52C 109.5 . . ?
H52A C52 H52C 109.5 . . ?
H52B C52 H52C 109.5 . . ?
C51 C53 H53A 109.5 . . ?
C51 C53 H53B 109.5 . . ?
H53A C53 H53B 109.5 . . ?
C51 C53 H53C 109.5 . . ?
H53A C53 H53C 109.5 . . ?
H53B C53 H53C 109.5 . . ?
C11 C111 H11A 109.5 . . ?
C11 C111 H11B 109.5 . . ?
H11A C111 H11B 109.5 . . ?
C11 C111 H11C 109.5 . . ?
H11A C111 H11C 109.5 . . ?
H11B C111 H11C 109.5 . . ?
C11 C112 H11D 109.5 . . ?
C11 C112 H11E 109.5 . . ?
H11D C112 H11E 109.5 . . ?
C11 C112 H11F 109.5 . . ?
H11D C112 H11F 109.5 . . ?
H11E C112 H11F 109.5 . . ?
C17 C171 H17A 109.5 . . ?
C17 C171 H17B 109.5 . . ?
H17A C171 H17B 109.5 . . ?
C17 C171 H17C 109.5 . . ?
H17A C171 H17C 109.5 . . ?
H17B C171 H17C 109.5 . . ?
C17 C172 H17D 109.5 . . ?
C17 C172 H17E 109.5 . . ?
H17D C172 H17E 109.5 . . ?
C17 C172 H17F 109.5 . . ?
H17D C172 H17F 109.5 . . ?
H17E C172 H17F 109.5 . . ?

loop_
_geom_bond_atom_site_label_1
_geom_bond_atom_site_label_2
_geom_bond_distance
_geom_bond_site_symmetry_2
_geom_bond_publ_flag
Fe1 N2 1.794(2) . ?
Fe1 N1 2.004(2) . ?
Fe1 P2 2.1458(7) . ?
Fe1 P1 2.1521(6) . ?
Fe1 H1 1.547(10) . ?
Fe1 H2 1.520(10) . ?
P1 C21 1.860(3) . ?
P1 C31 1.865(3) . ?
P1 C11 1.903(3) . ?
P2 C41 1.856(3) . ?
P2 C51 1.867(2) . ?
P2 C17 1.899(3) . ?
N1 C12 1.368(3) . ?
N1 C16 1.371(3) . ?
N2 N3 1.127(3) . ?
C11 C12 1.528(4) . ?
C11 C111 1.541(3) . ?
C11 C112 1.551(3) . ?
C12 C13 1.387(4) . ?
C13 C14 1.387(4) . ?
C13 H13 0.9500 . ?
C14 C15 1.387(3) . ?
C14 H14 0.9500 . ?
C15 C16 1.383(4) . ?
C15 H15 0.9500 . ?
C16 C17 1.534(3) . ?
C17 C171 1.532(4) . ?
C17 C172 1.553(3) . ?
C21 C23 1.527(4) . ?
C21 C22 1.531(4) . ?
C21 H21 1.0000 . ?
C22 H22A 0.9800 . ?
C22 H22B 0.9800 . ?
C22 H22C 0.9800 . ?
C23 H23A 0.9800 . ?
C23 H23B 0.9800 . ?
C23 H23C 0.9800 . ?
C31 C32 1.530(3) . ?
C31 C33 1.540(4) . ?
C31 H31 1.0000 . ?
C32 H32A 0.9800 . ?
C32 H32B 0.9800 . ?
C32 H32C 0.9800 . ?
C33 H33A 0.9800 . ?
C33 H33B 0.9800 . ?
C33 H33C 0.9800 . ?
C41 C42 1.538(4) . ?
C41 C43 1.539(3) . ?
C41 H41 1.0000 . ?
C42 H42A 0.9800 . ?
C42 H42B 0.9800 . ?
C42 H42C 0.9800 . ?
C43 H43A 0.9800 . ?
C43 H43B 0.9800 . ?
C43 H43C 0.9800 . ?
C51 C53 1.535(3) . ?
C51 C52 1.538(4) . ?
C51 H51 1.0000 . ?
C52 H52A 0.9800 . ?
C52 H52B 0.9800 . ?
C52 H52C 0.9800 . ?
C53 H53A 0.9800 . ?
C53 H53B 0.9800 . ?
C53 H53C 0.9800 . ?
C111 H11A 0.9800 . ?
C111 H11B 0.9800 . ?
C111 H11C 0.9800 . ?
C112 H11D 0.9800 . ?
C112 H11E 0.9800 . ?
C112 H11F 0.9800 . ?
C171 H17A 0.9800 . ?
C171 H17B 0.9800 . ?
C171 H17C 0.9800 . ?
C172 H17D 0.9800 . ?
C172 H17E 0.9800 . ?
C172 H17F 0.9800 . ?

loop_
_geom_torsion_atom_site_label_1
_geom_torsion_atom_site_label_2
_geom_torsion_atom_site_label_3
_geom_torsion_atom_site_label_4
_geom_torsion
_geom_torsion_site_symmetry_1
_geom_torsion_site_symmetry_2
_geom_torsion_site_symmetry_3
_geom_torsion_site_symmetry_4
_geom_torsion_publ_flag
C16 N1 C12 C13 -2.6(3) . . . . ?
Fe1 N1 C12 C13 169.02(17) . . . . ?
C16 N1 C12 C11 172.66(19) . . . . ?
Fe1 N1 C12 C11 -15.7(3) . . . . ?
C111 C11 C12 N1 158.5(2) . . . . ?
C112 C11 C12 N1 -84.2(2) . . . . ?
P1 C11 C12 N1 30.8(2) . . . . ?
C111 C11 C12 C13 -26.2(3) . . . . ?
C112 C11 C12 C13 91.1(3) . . . . ?
P1 C11 C12 C13 -153.93(19) . . . . ?
N1 C12 C13 C14 0.2(4) . . . . ?
C11 C12 C13 C14 -174.9(2) . . . . ?
C12 C13 C14 C15 1.7(4) . . . . ?
C13 C14 C15 C16 -1.1(4) . . . . ?
C12 N1 C16 C15 3.2(3) . . . . ?
Fe1 N1 C16 C15 -168.45(17) . . . . ?
C12 N1 C16 C17 -171.1(2) . . . . ?
Fe1 N1 C16 C17 17.3(3) . . . . ?
C14 C15 C16 N1 -1.3(3) . . . . ?
C14 C15 C16 C17 172.6(2) . . . . ?
N1 C16 C17 C171 -156.7(2) . . . . ?
C15 C16 C17 C171 29.1(3) . . . . ?
N1 C16 C17 C172 86.7(2) . . . . ?
C15 C16 C17 C172 -87.5(3) . . . . ?
N1 C16 C17 P2 -28.7(2) . . . . ?
C15 C16 C17 P2 157.06(19) . . . . ?
C41 P2 C17 C171 25.14(19) . . . . ?
C51 P2 C17 C171 -85.18(19) . . . . ?
Fe1 P2 C17 C171 152.41(16) . . . . ?
C41 P2 C17 C16 -100.89(17) . . . . ?
C51 P2 C17 C16 148.79(17) . . . . ?
Fe1 P2 C17 C16 26.38(17) . . . . ?
C41 P2 C17 C172 146.74(16) . . . . ?
C51 P2 C17 C172 36.42(18) . . . . ?
Fe1 P2 C17 C172 -86.00(15) . . . . ?
C31 P1 C21 C23 66.0(2) . . . . ?
C11 P1 C21 C23 177.14(19) . . . . ?
Fe1 P1 C21 C23 -70.9(2) . . . . ?
C31 P1 C21 C22 -171.80(19) . . . . ?
C11 P1 C21 C22 -60.7(2) . . . . ?
Fe1 P1 C21 C22 51.3(2) . . . . ?
C21 P1 C31 C32 36.8(2) . . . . ?
C11 P1 C31 C32 -73.0(2) . . . . ?
Fe1 P1 C31 C32 174.06(17) . . . . ?
C21 P1 C31 C33 -91.93(19) . . . . ?
C11 P1 C31 C33 158.29(17) . . . . ?
Fe1 P1 C31 C33 45.3(2) . . . . ?
C51 P2 C41 C42 -63.66(18) . . . . ?
C17 P2 C41 C42 -174.90(16) . . . . ?
Fe1 P2 C41 C42 71.11(18) . . . . ?
C51 P2 C41 C43 174.82(18) . . . . ?
C17 P2 C41 C43 63.59(19) . . . . ?
Fe1 P2 C41 C43 -50.4(2) . . . . ?
C41 P2 C51 C53 -41.0(2) . . . . ?
C17 P2 C51 C53 69.1(2) . . . . ?
Fe1 P2 C51 C53 -178.38(15) . . . . ?
C41 P2 C51 C52 88.01(19) . . . . ?
C17 P2 C51 C52 -161.88(18) . . . . ?
Fe1 P2 C51 C52 -49.39(19) . . . . ?
